data_7020928
loop_
_publ_author_name
'\<St\<epni\<cka, Petr'
'C\'isa\<rov\'a, Ivana'

_publ_section_title
;
 Selective borane reduction of phosphinoferrocene carbaldehydes to
 phosphinoalcohol--borane adducts. The coordination behaviour of
 1-(diphenylphosphino)- 1&#x2032;-(methoxymethyl)ferrocene, a new
 ferrocene O,P-hybrid donor prepared from such an adduct
;
_journal_issue 10
_journal_name_full 'Dalton Transactions'
_journal_page_first 3373
_journal_paper_doi 10.1039/c2dt32511j
_journal_volume 42
_journal_year 2013
_chemical_formula_moiety 'C49 H48 Cu F3 Fe2 O6 P2 S'
_chemical_formula_sum 'C49 H48 Cu F3 Fe2 O6 P2 S'
_chemical_formula_weight 1057.10
_chemical_name_systematic
;
?
;
_space_group_IT_number 14
_symmetry_cell_setting monoclinic
_symmetry_space_group_name_Hall '-P 2yn'
_symmetry_space_group_name_H-M 'P 1 21/n 1'
_atom_sites_solution_hydrogens geom
_atom_sites_solution_primary direct
_atom_sites_solution_secondary difmap
_audit_creation_method SHELXL-97
_cell_angle_alpha 90.00
_cell_angle_beta 102.4890(10)
_cell_angle_gamma 90.00
_cell_formula_units_Z 4
_cell_length_a 13.1234(3)
_cell_length_b 26.0560(6)
_cell_length_c 13.6517(3)
_cell_measurement_reflns_used 9972
_cell_measurement_temperature 150(2)
_cell_measurement_theta_max 27.49
_cell_measurement_theta_min 2.19
_cell_volume 4557.65(18)
_computing_cell_refinement 'Bruker SAINT'
_computing_data_collection 'Bruker APEX2'
_computing_data_reduction 'Bruker SAINT'
_computing_molecular_graphics 'PLATON (Spek, 2003)'
_computing_publication_material 'PLATON (Spek, 2003)'
_computing_structure_refinement 'SHELXL-97 (Sheldrick, 2008)'
_computing_structure_solution 'SHELXS-97 (Sheldrick, 2008)'
_diffrn_ambient_temperature 150(2)
_diffrn_measured_fraction_theta_full 1.000
_diffrn_measured_fraction_theta_max 1.000
_diffrn_measurement_device_type 'Bruker APEX-II CCD'
_diffrn_measurement_method '\f and \w scans'
_diffrn_radiation_monochromator graphite
_diffrn_radiation_source 'fine-focus sealed tube'
_diffrn_radiation_type MoK\a
_diffrn_radiation_wavelength 0.71073
_diffrn_reflns_av_R_equivalents 0.0191
_diffrn_reflns_av_sigmaI/netI 0.0133
_diffrn_reflns_limit_h_max 17
_diffrn_reflns_limit_h_min -17
_diffrn_reflns_limit_k_max 33
_diffrn_reflns_limit_k_min -33
_diffrn_reflns_limit_l_max 17
_diffrn_reflns_limit_l_min -17
_diffrn_reflns_number 67700
_diffrn_reflns_theta_full 27.50
_diffrn_reflns_theta_max 27.50
_diffrn_reflns_theta_min 1.72
_exptl_absorpt_coefficient_mu 1.270
_exptl_absorpt_correction_T_max 0.697
_exptl_absorpt_correction_T_min 0.502
_exptl_absorpt_correction_type multi-scan
_exptl_absorpt_process_details SADABS
_exptl_crystal_colour orange
_exptl_crystal_density_diffrn 1.544
_exptl_crystal_density_method 'not measured'
_exptl_crystal_description prism
_exptl_crystal_F_000 2176
_exptl_crystal_size_max 0.57
_exptl_crystal_size_mid 0.31
_exptl_crystal_size_min 0.31
_refine_diff_density_max 2.968
_refine_diff_density_min -1.995
_refine_diff_density_rms 0.111
_refine_ls_extinction_method none
_refine_ls_goodness_of_fit_ref 1.040
_refine_ls_hydrogen_treatment constr
_refine_ls_matrix_type full
_refine_ls_number_parameters 550
_refine_ls_number_reflns 10455
_refine_ls_number_restraints 2
_refine_ls_restrained_S_all 1.040
_refine_ls_R_factor_all 0.0658
_refine_ls_R_factor_gt 0.0583
_refine_ls_shift/su_max 0.001
_refine_ls_shift/su_mean 0.000
_refine_ls_structure_factor_coef Fsqd
_refine_ls_weighting_details 'calc w=1/[\s^2^(Fo^2^)+(0.0750P)^2^+16.5567P] where P=(Fo^2^+2Fc^2^)/3'
_refine_ls_weighting_scheme calc
_refine_ls_wR_factor_gt 0.1527
_refine_ls_wR_factor_ref 0.1602
_reflns_number_gt 9231
_reflns_number_total 10455
_reflns_threshold_expression >2sigma(I)
_cod_data_source_file c2dt32511j.txt
_cod_data_source_block cupome
_cod_original_sg_symbol_H-M P21/n
_cod_database_code 7020928

loop_
_symmetry_equiv_pos_as_xyz
'x, y, z'
'-x+1/2, y+1/2, -z+1/2'
'-x, -y, -z'
'x-1/2, -y-1/2, z-1/2'

loop_
_atom_site_label
_atom_site_type_symbol
_atom_site_fract_x
_atom_site_fract_y
_atom_site_fract_z
_atom_site_U_iso_or_equiv
_atom_site_adp_type
_atom_site_occupancy
_atom_site_symmetry_multiplicity
_atom_site_calc_flag
_atom_site_refinement_flags
_atom_site_disorder_assembly
_atom_site_disorder_group
Cu Cu 0.78765(3) 0.890223(16) 0.74737(3) 0.02552(12) Uani 1 1 d . . .
Fe1 Fe 0.68741(4) 1.014303(19) 0.92962(4) 0.02376(12) Uani 1 1 d . . .
P1 P 0.62710(6) 0.91142(3) 0.76772(6) 0.02164(18) Uani 1 1 d . . .
O1 O 0.8928(2) 1.13132(11) 1.0876(2) 0.0410(7) Uani 1 1 d . . .
C101 C 0.6082(3) 0.97665(13) 0.8057(2) 0.0237(6) Uani 1 1 d . . .
C102 C 0.5369(3) 0.99498(14) 0.8642(3) 0.0283(7) Uani 1 1 d . . .
H102 H 0.4911 0.9744 0.8928 0.034 Uiso 1 1 calc R . .
C103 C 0.5471(3) 1.04947(15) 0.8718(3) 0.0324(8) Uani 1 1 d . . .
H103 H 0.5094 1.0716 0.9065 0.039 Uiso 1 1 calc R . .
C104 C 0.6240(3) 1.06487(14) 0.8181(3) 0.0310(8) Uani 1 1 d . . .
H104 H 0.6462 1.0991 0.8108 0.037 Uiso 1 1 calc R . .
C105 C 0.6618(3) 1.02024(14) 0.7775(3) 0.0276(7) Uani 1 1 d . . .
H105 H 0.7136 1.0195 0.7384 0.033 Uiso 1 1 calc R . .
C106 C 0.8033(3) 1.05450(15) 1.0205(3) 0.0294(7) Uani 1 1 d . . .
C107 C 0.8450(3) 1.01007(16) 0.9812(3) 0.0332(8) Uani 1 1 d . . .
H107 H 0.8965 1.0102 0.9420 0.040 Uiso 1 1 calc R . .
C108 C 0.7964(3) 0.96583(16) 1.0108(3) 0.0367(9) Uani 1 1 d . . .
H108 H 0.8093 0.9314 0.9942 0.044 Uiso 1 1 calc R . .
C109 C 0.7251(3) 0.98201(16) 1.0697(3) 0.0365(9) Uani 1 1 d . . .
H109 H 0.6819 0.9603 1.0993 0.044 Uiso 1 1 calc R . .
C110 C 0.7302(3) 1.03658(16) 1.0762(3) 0.0330(8) Uani 1 1 d . . .
H110 H 0.6913 1.0575 1.1118 0.040 Uiso 1 1 calc R . .
C111 C 0.8256(3) 1.10929(15) 1.0013(3) 0.0352(8) Uani 1 1 d . . .
H11A H 0.8593 1.1115 0.9431 0.042 Uiso 1 1 calc R . .
H11B H 0.7593 1.1288 0.9848 0.042 Uiso 1 1 calc R . .
C112 C 0.5342(2) 0.90575(13) 0.6474(2) 0.0227(6) Uani 1 1 d . . .
C113 C 0.5227(3) 0.85801(14) 0.5997(3) 0.0297(7) Uani 1 1 d . . .
H113 H 0.5598 0.8291 0.6318 0.036 Uiso 1 1 calc R . .
C114 C 0.4574(3) 0.85257(16) 0.5057(3) 0.0360(9) Uani 1 1 d . . .
H114 H 0.4486 0.8198 0.4744 0.043 Uiso 1 1 calc R . .
C115 C 0.4051(3) 0.89470(17) 0.4573(3) 0.0353(8) Uani 1 1 d . . .
H115 H 0.3617 0.8910 0.3923 0.042 Uiso 1 1 calc R . .
C116 C 0.4162(3) 0.94227(16) 0.5040(3) 0.0323(8) Uani 1 1 d . . .
H116 H 0.3802 0.9712 0.4709 0.039 Uiso 1 1 calc R . .
C117 C 0.4798(3) 0.94783(14) 0.5991(3) 0.0266(7) Uani 1 1 d . . .
H117 H 0.4862 0.9804 0.6312 0.032 Uiso 1 1 calc R . .
C118 C 0.5636(3) 0.87351(13) 0.8500(3) 0.0285(7) Uani 1 1 d . . .
C119 C 0.4555(4) 0.86751(18) 0.8291(3) 0.0405(9) Uani 1 1 d . . .
H119 H 0.4138 0.8832 0.7713 0.049 Uiso 1 1 calc R . .
C120 C 0.4087(5) 0.8385(2) 0.8929(4) 0.0611(15) Uani 1 1 d . . .
H120 H 0.3351 0.8341 0.8774 0.073 Uiso 1 1 calc R . .
C121 C 0.4666(6) 0.8166(2) 0.9769(4) 0.0625(16) Uani 1 1 d . . .
H121 H 0.4336 0.7976 1.0207 0.075 Uiso 1 1 calc R . .
C122 C 0.5730(6) 0.8221(2) 0.9979(4) 0.0651(16) Uani 1 1 d . . .
H122 H 0.6137 0.8067 1.0565 0.078 Uiso 1 1 calc R . .
C123 C 0.6224(4) 0.85008(18) 0.9340(3) 0.0459(10) Uani 1 1 d . . .
H123 H 0.6963 0.8529 0.9485 0.055 Uiso 1 1 calc R . .
C124 C 0.8888(4) 1.18628(17) 1.0819(4) 0.0465(11) Uani 1 1 d . . .
H12A H 0.9159 1.1978 1.0241 0.070 Uiso 1 1 calc R . .
H12B H 0.9315 1.2008 1.1435 0.070 Uiso 1 1 calc R . .
H12C H 0.8165 1.1978 1.0744 0.070 Uiso 1 1 calc R . .
Fe2 Fe 0.76758(4) 0.87237(2) 0.40269(4) 0.02941(14) Uani 1 1 d . A .
P2 P 0.87905(7) 0.92271(3) 0.64037(6) 0.02284(18) Uani 1 1 d . . .
O2A O 0.7864(5) 0.7967(3) 0.1197(5) 0.0459(11) Uiso 0.50 1 d P A 1
O2B O 0.8070(5) 0.7715(3) 0.1629(5) 0.0459(11) Uiso 0.50 1 d P B 2
C201 C 0.8161(3) 0.92688(13) 0.5097(3) 0.0241(6) Uani 1 1 d . . .
C202 C 0.8653(3) 0.93430(15) 0.4266(3) 0.0296(7) Uani 1 1 d . . .
H202 H 0.9383 0.9339 0.4295 0.036 Uiso 1 1 calc R . .
C203 C 0.7859(3) 0.94231(15) 0.3391(3) 0.0335(8) Uani 1 1 d . . .
H203 H 0.7968 0.9484 0.2735 0.040 Uiso 1 1 calc R . .
C204 C 0.6873(3) 0.93960(15) 0.3662(3) 0.0317(8) Uani 1 1 d . . .
H204 H 0.6211 0.9436 0.3220 0.038 Uiso 1 1 calc R . .
C205 C 0.7052(3) 0.92986(13) 0.4714(3) 0.0265(7) Uani 1 1 d . . .
H205 H 0.6531 0.9260 0.5094 0.032 Uiso 1 1 calc R . .
C206 C 0.7808(4) 0.8195(2) 0.2975(4) 0.0559(14) Uani 1 1 d D . .
C207 C 0.6806(4) 0.81725(18) 0.3166(4) 0.0484(11) Uani 1 1 d . A .
H207 H 0.6167 0.8219 0.2692 0.058 Uiso 1 1 calc R . .
C208 C 0.6927(6) 0.80646(19) 0.4222(5) 0.076(2) Uani 1 1 d . . .
H208 H 0.6391 0.8035 0.4588 0.091 Uiso 1 1 calc R A .
C209 C 0.8028(7) 0.80124(19) 0.4599(5) 0.081(2) Uani 1 1 d . A .
H209 H 0.8351 0.7932 0.5273 0.097 Uiso 1 1 calc R . .
C210 C 0.8544(5) 0.8095(2) 0.3849(6) 0.077(2) Uani 1 1 d . A .
H210 H 0.9279 0.8085 0.3912 0.092 Uiso 1 1 calc R . .
C21A C 0.7900(8) 0.8372(4) 0.1945(5) 0.0502(16) Uiso 0.50 1 d PD A 1
H21A H 0.7328 0.8618 0.1691 0.060 Uiso 0.50 1 calc PR A 1
H21B H 0.8567 0.8560 0.2010 0.060 Uiso 0.50 1 calc PR A 1
C21B C 0.8397(8) 0.8150(4) 0.2159(6) 0.0502(16) Uiso 0.50 1 d PD B 2
H21C H 0.8262 0.8453 0.1713 0.060 Uiso 0.50 1 calc PR B 2
H21D H 0.9155 0.8131 0.2449 0.060 Uiso 0.50 1 calc PR B 2
C212 C 0.9076(3) 0.99007(13) 0.6719(3) 0.0233(6) Uani 1 1 d . . .
C213 C 0.9727(3) 1.00276(15) 0.7640(3) 0.0319(8) Uani 1 1 d . . .
H213 H 1.0062 0.9764 0.8072 0.038 Uiso 1 1 calc R . .
C214 C 0.9887(3) 1.05368(16) 0.7924(3) 0.0364(9) Uani 1 1 d . . .
H214 H 1.0336 1.0620 0.8548 0.044 Uiso 1 1 calc R . .
C215 C 0.9396(3) 1.09248(15) 0.7302(3) 0.0345(8) Uani 1 1 d . . .
H215 H 0.9496 1.1273 0.7507 0.041 Uiso 1 1 calc R . .
C216 C 0.8760(3) 1.08058(14) 0.6382(3) 0.0307(7) Uani 1 1 d . . .
H216 H 0.8431 1.1072 0.5952 0.037 Uiso 1 1 calc R . .
C217 C 0.8603(3) 1.02954(14) 0.6087(3) 0.0259(7) Uani 1 1 d . . .
H217 H 0.8172 1.0215 0.5453 0.031 Uiso 1 1 calc R . .
C218 C 1.0083(3) 0.89581(14) 0.6411(3) 0.0282(7) Uani 1 1 d . . .
C219 C 1.0927(3) 0.92592(16) 0.6309(3) 0.0345(8) Uani 1 1 d . . .
H219 H 1.0846 0.9620 0.6233 0.041 Uiso 1 1 calc R . .
C220 C 1.1891(3) 0.9034(2) 0.6318(3) 0.0437(10) Uani 1 1 d . . .
H220 H 1.2469 0.9242 0.6262 0.052 Uiso 1 1 calc R . .
C221 C 1.2008(3) 0.8510(2) 0.6407(4) 0.0481(11) Uani 1 1 d . . .
H221 H 1.2662 0.8357 0.6396 0.058 Uiso 1 1 calc R . .
C222 C 1.1173(4) 0.8206(2) 0.6513(4) 0.0556(13) Uani 1 1 d . . .
H222 H 1.1256 0.7845 0.6577 0.067 Uiso 1 1 calc R . .
C223 C 1.0210(4) 0.84296(17) 0.6526(4) 0.0439(10) Uani 1 1 d . . .
H223 H 0.9641 0.8221 0.6613 0.053 Uiso 1 1 calc R . .
C22A C 0.8817(10) 0.7659(5) 0.1432(10) 0.062(2) Uiso 0.50 1 d P A 1
H22A H 0.9423 0.7881 0.1451 0.092 Uiso 0.50 1 calc PR A 1
H22B H 0.8792 0.7396 0.0916 0.092 Uiso 0.50 1 calc PR A 1
H22C H 0.8873 0.7495 0.2087 0.092 Uiso 0.50 1 calc PR A 1
C22B C 0.8607(10) 0.7694(5) 0.0887(10) 0.062(2) Uiso 0.50 1 d P B 2
H22D H 0.8414 0.7987 0.0435 0.092 Uiso 0.50 1 calc PR B 2
H22E H 0.8438 0.7374 0.0509 0.092 Uiso 0.50 1 calc PR B 2
H22F H 0.9358 0.7705 0.1180 0.092 Uiso 0.50 1 calc PR B 2
O1W O 0.88965(8) 0.87060(3) 0.88781(8) 0.0394(7) Uani 1 1 d . . .
H1W H 0.9588 0.8770 0.8999 0.047 Uiso 1 1 d R . .
H2W H 0.8871 0.8343 0.8937 0.047 Uiso 1 1 d R . .
S S 0.81866(8) 0.75894(3) 0.75898(8) 0.0511(3) Uani 1 1 d R . .
C1 C 0.70378(8) 0.72010(3) 0.75987(8) 0.0637(16) Uani 1 1 d R . .
O4 O 0.77801(8) 0.80547(3) 0.71078(8) 0.0525(9) Uani 1 1 d R . .
O5 O 0.86764(8) 0.76399(3) 0.86213(8) 0.0853(17) Uani 1 1 d R . .
O6 O 0.87431(8) 0.72683(3) 0.70254(8) 0.118(2) Uani 1 1 d R . .
F1 F 0.63468(8) 0.74404(3) 0.79965(8) 0.127(2) Uani 1 1 d R . .
F2 F 0.73157(8) 0.67799(3) 0.81342(8) 0.164(3) Uani 1 1 d R . .
F3 F 0.65614(8) 0.70604(3) 0.66861(8) 0.1154(19) Uani 1 1 d R . .

loop_
_atom_site_aniso_label
_atom_site_aniso_U_11
_atom_site_aniso_U_22
_atom_site_aniso_U_33
_atom_site_aniso_U_23
_atom_site_aniso_U_13
_atom_site_aniso_U_12
Cu 0.0233(2) 0.0248(2) 0.0278(2) 0.00575(16) 0.00409(16) 0.00139(15)
Fe1 0.0241(2) 0.0244(2) 0.0205(2) -0.00097(18) -0.00013(18) -0.00105(18)
P1 0.0210(4) 0.0221(4) 0.0202(4) 0.0012(3) 0.0009(3) -0.0012(3)
O1 0.0362(15) 0.0322(15) 0.0465(17) -0.0026(12) -0.0092(13) -0.0036(12)
C101 0.0233(15) 0.0247(16) 0.0208(15) -0.0005(12) -0.0001(12) -0.0011(12)
C102 0.0240(16) 0.0312(18) 0.0273(17) -0.0028(14) 0.0004(13) -0.0007(14)
C103 0.0305(18) 0.0314(19) 0.0315(18) -0.0058(15) -0.0014(15) 0.0045(15)
C104 0.0368(19) 0.0248(17) 0.0268(17) 0.0009(13) -0.0035(14) -0.0001(14)
C105 0.0315(18) 0.0285(17) 0.0197(15) 0.0022(13) -0.0011(13) -0.0030(14)
C106 0.0261(17) 0.0319(18) 0.0259(17) -0.0040(14) -0.0035(13) -0.0013(14)
C107 0.0284(18) 0.041(2) 0.0273(17) -0.0028(15) -0.0009(14) 0.0062(15)
C108 0.041(2) 0.0326(19) 0.0294(18) -0.0008(15) -0.0088(16) 0.0052(16)
C109 0.044(2) 0.038(2) 0.0232(17) 0.0059(15) -0.0029(15) -0.0061(17)
C110 0.0325(19) 0.041(2) 0.0231(17) -0.0049(15) 0.0002(14) -0.0015(16)
C111 0.0319(19) 0.033(2) 0.036(2) -0.0013(16) -0.0024(16) -0.0056(15)
C112 0.0188(14) 0.0279(16) 0.0209(15) 0.0007(12) 0.0032(12) -0.0026(12)
C113 0.0314(18) 0.0263(17) 0.0288(17) 0.0015(14) 0.0008(14) -0.0036(14)
C114 0.039(2) 0.035(2) 0.0309(19) -0.0074(15) 0.0023(16) -0.0121(16)
C115 0.0298(18) 0.048(2) 0.0242(17) -0.0007(16) -0.0025(14) -0.0081(16)
C116 0.0240(17) 0.039(2) 0.0298(18) 0.0076(15) -0.0026(14) -0.0015(15)
C117 0.0221(15) 0.0288(17) 0.0283(17) -0.0001(14) 0.0039(13) 0.0005(13)
C118 0.0371(19) 0.0234(16) 0.0257(17) -0.0002(13) 0.0085(14) -0.0054(14)
C119 0.042(2) 0.045(2) 0.038(2) -0.0011(18) 0.0155(18) -0.0137(18)
C120 0.074(4) 0.060(3) 0.060(3) -0.012(3) 0.037(3) -0.036(3)
C121 0.104(5) 0.040(3) 0.057(3) 0.000(2) 0.047(3) -0.025(3)
C122 0.107(5) 0.049(3) 0.041(3) 0.019(2) 0.019(3) -0.003(3)
C123 0.060(3) 0.041(2) 0.036(2) 0.0120(18) 0.008(2) 0.002(2)
C124 0.038(2) 0.032(2) 0.065(3) -0.007(2) 0.001(2) -0.0023(17)
Fe2 0.0358(3) 0.0244(3) 0.0285(3) -0.0042(2) 0.0078(2) 0.0018(2)
P2 0.0218(4) 0.0223(4) 0.0242(4) 0.0042(3) 0.0044(3) 0.0020(3)
C201 0.0247(16) 0.0209(15) 0.0262(16) 0.0010(12) 0.0045(13) 0.0005(12)
C202 0.0277(17) 0.0332(18) 0.0286(17) 0.0020(14) 0.0074(14) -0.0019(14)
C203 0.040(2) 0.0344(19) 0.0262(17) 0.0046(15) 0.0065(15) -0.0023(16)
C204 0.0330(19) 0.0287(18) 0.0300(18) -0.0011(14) -0.0006(15) 0.0030(14)
C205 0.0250(16) 0.0241(16) 0.0303(17) -0.0033(13) 0.0053(13) 0.0010(13)
C206 0.047(3) 0.058(3) 0.067(3) -0.041(3) 0.021(2) -0.014(2)
C207 0.042(2) 0.037(2) 0.067(3) -0.021(2) 0.014(2) -0.0117(19)
C208 0.128(6) 0.026(2) 0.097(5) -0.019(3) 0.077(5) -0.024(3)
C209 0.132(7) 0.021(2) 0.072(4) -0.001(2) -0.015(4) 0.006(3)
C210 0.065(4) 0.050(3) 0.103(5) -0.037(3) -0.009(4) 0.019(3)
C212 0.0204(15) 0.0242(16) 0.0254(16) 0.0026(12) 0.0056(12) -0.0002(12)
C213 0.0323(19) 0.0347(19) 0.0259(17) 0.0029(14) 0.0003(14) 0.0008(15)
C214 0.0331(19) 0.040(2) 0.0325(19) -0.0052(16) -0.0012(15) -0.0057(16)
C215 0.0332(19) 0.0295(19) 0.040(2) -0.0060(16) 0.0066(16) -0.0039(15)
C216 0.0303(18) 0.0250(17) 0.0360(19) 0.0021(14) 0.0053(15) 0.0017(14)
C217 0.0234(16) 0.0274(17) 0.0259(16) 0.0011(13) 0.0029(13) 0.0006(13)
C218 0.0261(17) 0.0315(18) 0.0260(17) 0.0039(14) 0.0037(13) 0.0074(14)
C219 0.0264(18) 0.040(2) 0.037(2) 0.0092(16) 0.0072(15) 0.0051(15)
C220 0.0245(18) 0.067(3) 0.041(2) 0.007(2) 0.0088(16) 0.0047(19)
C221 0.031(2) 0.065(3) 0.047(2) -0.003(2) 0.0041(18) 0.021(2)
C222 0.049(3) 0.042(3) 0.071(3) 0.000(2) 0.004(2) 0.022(2)
C223 0.038(2) 0.034(2) 0.059(3) 0.0051(19) 0.010(2) 0.0093(17)
O1W 0.0347(15) 0.0401(16) 0.0372(15) 0.0055(12) -0.0059(12) 0.0044(12)
S 0.0449(6) 0.0315(5) 0.0747(8) 0.0109(5) 0.0077(6) -0.0021(5)
C1 0.055(3) 0.046(3) 0.080(4) 0.017(3) -0.008(3) -0.021(2)
O4 0.070(2) 0.0275(15) 0.0531(19) 0.0048(14) -0.0003(17) -0.0037(15)
O5 0.082(3) 0.051(2) 0.094(3) 0.029(2) -0.046(3) -0.026(2)
O6 0.133(5) 0.065(3) 0.182(6) 0.004(4) 0.093(5) 0.037(3)
F1 0.094(3) 0.143(5) 0.165(5) -0.024(4) 0.074(4) -0.045(3)
F2 0.110(4) 0.089(3) 0.243(7) 0.111(4) -0.075(4) -0.060(3)
F3 0.118(4) 0.092(3) 0.106(3) 0.000(3) -0.041(3) -0.047(3)

loop_
_atom_type_symbol
_atom_type_description
_atom_type_scat_dispersion_real
_atom_type_scat_dispersion_imag
_atom_type_scat_source
C C 0.0033 0.0016 'International Tables Vol C Tables 4.2.6.8 and 6.1.1.4'
H H 0.0000 0.0000 'International Tables Vol C Tables 4.2.6.8 and 6.1.1.4'
O O 0.0106 0.0060 'International Tables Vol C Tables 4.2.6.8 and 6.1.1.4'
F F 0.0171 0.0103 'International Tables Vol C Tables 4.2.6.8 and 6.1.1.4'
P P 0.1023 0.0942 'International Tables Vol C Tables 4.2.6.8 and 6.1.1.4'
S S 0.1246 0.1234 'International Tables Vol C Tables 4.2.6.8 and 6.1.1.4'
Fe Fe 0.3463 0.8444 'International Tables Vol C Tables 4.2.6.8 and 6.1.1.4'
Cu Cu 0.3201 1.2651 'International Tables Vol C Tables 4.2.6.8 and 6.1.1.4'

loop_
_geom_angle_atom_site_label_1
_geom_angle_atom_site_label_2
_geom_angle_atom_site_label_3
_geom_angle
O1W Cu P2 110.64(4)
O1W Cu P1 111.53(4)
P2 Cu P1 129.27(4)
O1W Cu O4 87.66(4)
P2 Cu O4 103.68(4)
P1 Cu O4 104.92(4)
C106 Fe1 C101 159.32(15)
C106 Fe1 C105 121.33(15)
C101 Fe1 C105 41.17(14)
C106 Fe1 C107 41.22(15)
C101 Fe1 C107 123.96(15)
C105 Fe1 C107 106.74(16)
C106 Fe1 C110 40.95(16)
C101 Fe1 C110 159.06(15)
C105 Fe1 C110 158.03(16)
C107 Fe1 C110 68.49(16)
C106 Fe1 C108 69.15(16)
C101 Fe1 C108 108.91(15)
C105 Fe1 C108 122.76(17)
C107 Fe1 C108 40.61(17)
C110 Fe1 C108 68.46(16)
C106 Fe1 C102 156.49(15)
C101 Fe1 C102 41.21(14)
C105 Fe1 C102 69.08(15)
C107 Fe1 C102 161.56(16)
C110 Fe1 C102 122.16(16)
C108 Fe1 C102 125.47(16)
C106 Fe1 C104 104.60(15)
C101 Fe1 C104 68.92(14)
C105 Fe1 C104 40.77(15)
C107 Fe1 C104 120.69(17)
C110 Fe1 C104 121.78(16)
C108 Fe1 C104 157.47(18)
C102 Fe1 C104 68.63(15)
C106 Fe1 C109 69.17(16)
C101 Fe1 C109 123.66(15)
C105 Fe1 C109 159.38(16)
C107 Fe1 C109 68.48(17)
C110 Fe1 C109 40.77(16)
C108 Fe1 C109 40.68(18)
C102 Fe1 C109 108.75(16)
C104 Fe1 C109 159.15(17)
C106 Fe1 C103 119.63(15)
C101 Fe1 C103 69.02(14)
C105 Fe1 C103 68.78(16)
C107 Fe1 C103 156.14(17)
C110 Fe1 C103 106.44(16)
C108 Fe1 C103 161.23(18)
C102 Fe1 C103 40.75(15)
C104 Fe1 C103 40.70(16)
C109 Fe1 C103 123.82(18)
C101 P1 C118 102.87(16)
C101 P1 C112 103.15(16)
C118 P1 C112 101.80(16)
C101 P1 Cu 117.07(12)
C118 P1 Cu 120.42(13)
C112 P1 Cu 109.24(11)
C111 O1 C124 110.3(3)
C105 C101 C102 107.6(3)
C105 C101 P1 124.2(3)
C102 C101 P1 128.1(3)
C105 C101 Fe1 69.47(19)
C102 C101 Fe1 69.80(19)
P1 C101 Fe1 127.89(18)
C103 C102 C101 108.0(3)
C103 C102 Fe1 69.9(2)
C101 C102 Fe1 68.98(19)
C103 C102 H102 126.0
C101 C102 H102 126.0
Fe1 C102 H102 126.6
C104 C103 C102 107.9(3)
C104 C103 Fe1 69.4(2)
C102 C103 Fe1 69.3(2)
C104 C103 H103 126.0
C102 C103 H103 126.0
Fe1 C103 H103 126.8
C105 C104 C103 108.4(3)
C105 C104 Fe1 69.2(2)
C103 C104 Fe1 69.9(2)
C105 C104 H104 125.8
C103 C104 H104 125.8
Fe1 C104 H104 126.7
C104 C105 C101 108.1(3)
C104 C105 Fe1 70.1(2)
C101 C105 Fe1 69.35(19)
C104 C105 H105 126.0
C101 C105 H105 126.0
Fe1 C105 H105 126.2
C110 C106 C107 106.9(3)
C110 C106 C111 126.0(4)
C107 C106 C111 127.0(4)
C110 C106 Fe1 69.9(2)
C107 C106 Fe1 69.6(2)
C111 C106 Fe1 122.3(3)
C108 C107 C106 108.6(4)
C108 C107 Fe1 70.0(2)
C106 C107 Fe1 69.2(2)
C108 C107 H107 125.7
C106 C107 H107 125.7
Fe1 C107 H107 126.7
C107 C108 C109 108.1(4)
C107 C108 Fe1 69.4(2)
C109 C108 Fe1 69.8(2)
C107 C108 H108 125.9
C109 C108 H108 125.9
Fe1 C108 H108 126.4
C108 C109 C110 107.6(4)
C108 C109 Fe1 69.5(2)
C110 C109 Fe1 69.3(2)
C108 C109 H109 126.2
C110 C109 H109 126.2
Fe1 C109 H109 126.5
C109 C110 C106 108.7(4)
C109 C110 Fe1 69.9(2)
C106 C110 Fe1 69.2(2)
C109 C110 H110 125.6
C106 C110 H110 125.6
Fe1 C110 H110 126.9
O1 C111 C106 110.4(3)
O1 C111 H11A 109.6
C106 C111 H11A 109.6
O1 C111 H11B 109.6
C106 C111 H11B 109.6
H11A C111 H11B 108.1
C117 C112 C113 119.2(3)
C117 C112 P1 122.4(3)
C113 C112 P1 118.3(3)
C114 C113 C112 120.3(4)
C114 C113 H113 119.8
C112 C113 H113 119.8
C115 C114 C113 120.2(4)
C115 C114 H114 119.9
C113 C114 H114 119.9
C114 C115 C116 119.8(3)
C114 C115 H115 120.1
C116 C115 H115 120.1
C115 C116 C117 120.3(4)
C115 C116 H116 119.9
C117 C116 H116 119.9
C116 C117 C112 120.2(3)
C116 C117 H117 119.9
C112 C117 H117 119.9
C123 C118 C119 118.8(4)
C123 C118 P1 120.3(3)
C119 C118 P1 120.9(3)
C120 C119 C118 120.0(5)
C120 C119 H119 120.0
C118 C119 H119 120.0
C121 C120 C119 121.0(5)
C121 C120 H120 119.5
C119 C120 H120 119.5
C120 C121 C122 119.4(5)
C120 C121 H121 120.3
C122 C121 H121 120.3
C121 C122 C123 120.9(5)
C121 C122 H122 119.6
C123 C122 H122 119.6
C118 C123 C122 119.9(5)
C118 C123 H123 120.1
C122 C123 H123 120.1
O1 C124 H12A 109.5
O1 C124 H12B 109.5
H12A C124 H12B 109.5
O1 C124 H12C 109.5
H12A C124 H12C 109.5
H12B C124 H12C 109.5
C206 Fe2 C208 68.6(2)
C206 Fe2 C209 66.6(3)
C208 Fe2 C209 41.4(3)
C206 Fe2 C205 159.12(19)
C208 Fe2 C205 108.05(19)
C209 Fe2 C205 125.3(3)
C206 Fe2 C201 157.12(17)
C208 Fe2 C201 125.6(2)
C209 Fe2 C201 110.6(2)
C205 Fe2 C201 41.38(13)
C206 Fe2 C210 39.9(3)
C208 Fe2 C210 68.5(3)
C209 Fe2 C210 39.1(3)
C205 Fe2 C210 159.8(2)
C201 Fe2 C210 123.3(2)
C206 Fe2 C207 40.16(19)
C208 Fe2 C207 41.6(2)
C209 Fe2 C207 68.3(2)
C205 Fe2 C207 123.63(17)
C201 Fe2 C207 162.18(17)
C210 Fe2 C207 67.9(2)
C206 Fe2 C202 120.23(17)
C208 Fe2 C202 162.7(3)
C209 Fe2 C202 125.3(3)
C205 Fe2 C202 69.24(15)
C201 Fe2 C202 41.18(14)
C210 Fe2 C202 107.8(2)
C207 Fe2 C202 154.30(19)
C206 Fe2 C204 121.8(2)
C208 Fe2 C204 121.2(3)
C209 Fe2 C204 159.8(3)
C205 Fe2 C204 40.93(15)
C201 Fe2 C204 69.09(14)
C210 Fe2 C204 158.2(3)
C207 Fe2 C204 105.50(19)
C202 Fe2 C204 68.64(15)
C206 Fe2 C203 105.53(19)
C208 Fe2 C203 155.8(3)
C209 Fe2 C203 159.5(3)
C205 Fe2 C203 68.70(15)
C201 Fe2 C203 68.77(14)
C210 Fe2 C203 122.8(3)
C207 Fe2 C203 118.9(2)
C202 Fe2 C203 40.55(15)
C204 Fe2 C203 40.58(16)
C201 P2 C212 101.66(16)
C201 P2 C218 104.73(16)
C212 P2 C218 102.93(17)
C201 P2 Cu 118.16(12)
C212 P2 Cu 108.67(11)
C218 P2 Cu 118.42(12)
C21A O2A C22A 110.2(8)
C22B O2B C21B 106.1(8)
C202 C201 C205 107.3(3)
C202 C201 P2 127.1(3)
C205 C201 P2 125.2(3)
C202 C201 Fe2 69.6(2)
C205 C201 Fe2 69.03(19)
P2 C201 Fe2 132.34(18)
C203 C202 C201 108.1(3)
C203 C202 Fe2 70.2(2)
C201 C202 Fe2 69.2(2)
C203 C202 H202 125.9
C201 C202 H202 125.9
Fe2 C202 H202 126.2
C202 C203 C204 108.5(3)
C202 C203 Fe2 69.3(2)
C204 C203 Fe2 69.5(2)
C202 C203 H203 125.8
C204 C203 H203 125.8
Fe2 C203 H203 127.1
C203 C204 C205 108.0(3)
C203 C204 Fe2 69.9(2)
C205 C204 Fe2 68.8(2)
C203 C204 H204 126.0
C205 C204 H204 126.0
Fe2 C204 H204 126.8
C204 C205 C201 108.1(3)
C204 C205 Fe2 70.2(2)
C201 C205 Fe2 69.6(2)
C204 C205 H205 126.0
C201 C205 H205 126.0
Fe2 C205 H205 125.8
C210 C206 C207 109.9(5)
C210 C206 C21B 104.5(6)
C207 C206 C21B 142.8(6)
C210 C206 C21A 132.6(7)
C207 C206 C21A 117.1(6)
C210 C206 Fe2 70.7(3)
C207 C206 Fe2 70.6(2)
C21B C206 Fe2 136.2(5)
C21A C206 Fe2 119.4(5)
C206 C207 C208 106.8(5)
C206 C207 Fe2 69.2(2)
C208 C207 Fe2 68.6(3)
C206 C207 H207 126.6
C208 C207 H207 126.6
Fe2 C207 H207 127.2
C209 C208 C207 105.2(5)
C209 C208 Fe2 69.3(3)
C207 C208 Fe2 69.8(3)
C209 C208 H208 127.4
C207 C208 H208 127.4
Fe2 C208 H208 125.0
C210 C209 C208 110.0(6)
C210 C209 Fe2 71.0(4)
C208 C209 Fe2 69.3(3)
C210 C209 H209 125.0
C208 C209 H209 125.0
Fe2 C209 H209 126.3
C209 C210 C206 108.0(6)
C209 C210 Fe2 69.9(3)
C206 C210 Fe2 69.4(3)
C209 C210 H210 126.0
C206 C210 H210 126.0
Fe2 C210 H210 126.3
O2A C21A C206 115.7(7)
O2A C21A H21A 108.4
C206 C21A H21A 108.4
O2A C21A H21B 108.4
C206 C21A H21B 108.4
H21A C21A H21B 107.4
O2B C21B C206 108.0(7)
O2B C21B H21C 110.1
C206 C21B H21C 110.1
O2B C21B H21D 110.1
C206 C21B H21D 110.1
H21C C21B H21D 108.4
C217 C212 C213 118.9(3)
C217 C212 P2 121.4(3)
C213 C212 P2 119.6(3)
C214 C213 C212 120.3(4)
C214 C213 H213 119.9
C212 C213 H213 119.9
C213 C214 C215 120.3(4)
C213 C214 H214 119.8
C215 C214 H214 119.8
C216 C215 C214 120.1(4)
C216 C215 H215 119.9
C214 C215 H215 119.9
C215 C216 C217 119.9(3)
C215 C216 H216 120.0
C217 C216 H216 120.0
C216 C217 C212 120.4(3)
C216 C217 H217 119.8
C212 C217 H217 119.8
C219 C218 C223 119.5(4)
C219 C218 P2 122.7(3)
C223 C218 P2 117.8(3)
C218 C219 C220 120.2(4)
C218 C219 H219 119.9
C220 C219 H219 119.9
C221 C220 C219 120.2(4)
C221 C220 H220 119.9
C219 C220 H220 119.9
C220 C221 C222 120.0(4)
C220 C221 H221 120.0
C222 C221 H221 120.0
C221 C222 C223 120.2(5)
C221 C222 H222 119.9
C223 C222 H222 119.9
C218 C223 C222 119.9(4)
C218 C223 H223 120.1
C222 C223 H223 120.1
O2B C22B H22D 109.5
O2B C22B H22E 109.5
H22D C22B H22E 109.5
O2B C22B H22F 109.5
H22D C22B H22F 109.5
H22E C22B H22F 109.5
Cu O1W H1W 121.8
Cu O1W H2W 106.6
H1W O1W H2W 102.8
O5 S O4 115.0
O5 S O6 114.3
O4 S O6 115.4
O5 S C1 104.1
O4 S C1 104.4
O6 S C1 101.4
F1 C1 F3 107.1
F1 C1 F2 107.3
F3 C1 F2 108.0
F1 C1 S 112.8
F3 C1 S 111.9
F2 C1 S 109.6
S O4 Cu 136.9

loop_
_geom_bond_atom_site_label_1
_geom_bond_atom_site_label_2
_geom_bond_distance
Cu O1W 2.1493(11)
Cu P2 2.2465(10)
Cu P1 2.2526(10)
Cu O4 2.2616(10)
Fe1 C106 2.033(4)
Fe1 C101 2.035(3)
Fe1 C105 2.037(3)
Fe1 C107 2.038(4)
Fe1 C110 2.042(4)
Fe1 C108 2.046(4)
Fe1 C102 2.046(4)
Fe1 C104 2.049(4)
Fe1 C109 2.049(4)
Fe1 C103 2.055(4)
P1 C101 1.810(4)
P1 C118 1.826(4)
P1 C112 1.827(3)
O1 C111 1.431(5)
O1 C124 1.434(5)
C101 C105 1.432(5)
C101 C102 1.437(5)
C102 C103 1.428(5)
C102 H102 0.9500
C103 C104 1.427(6)
C103 H103 0.9500
C104 C105 1.423(5)
C104 H104 0.9500
C105 H105 0.9500
C106 C110 1.426(6)
C106 C107 1.433(5)
C106 C111 1.492(5)
C107 C108 1.417(6)
C107 H107 0.9500
C108 C109 1.423(6)
C108 H108 0.9500
C109 C110 1.425(6)
C109 H109 0.9500
C110 H110 0.9500
C111 H11A 0.9900
C111 H11B 0.9900
C112 C117 1.394(5)
C112 C113 1.397(5)
C113 C114 1.389(5)
C113 H113 0.9500
C114 C115 1.385(6)
C114 H114 0.9500
C115 C116 1.387(6)
C115 H115 0.9500
C116 C117 1.391(5)
C116 H116 0.9500
C117 H117 0.9500
C118 C123 1.379(6)
C118 C119 1.394(6)
C119 C120 1.392(6)
C119 H119 0.9500
C120 C121 1.357(9)
C120 H120 0.9500
C121 C122 1.372(9)
C121 H121 0.9500
C122 C123 1.399(7)
C122 H122 0.9500
C123 H123 0.9500
C124 H12A 0.9800
C124 H12B 0.9800
C124 H12C 0.9800
Fe2 C206 2.023(4)
Fe2 C208 2.024(5)
Fe2 C209 2.025(5)
Fe2 C205 2.031(4)
Fe2 C201 2.038(3)
Fe2 C210 2.040(5)
Fe2 C207 2.041(4)
Fe2 C202 2.043(4)
Fe2 C204 2.049(4)
Fe2 C203 2.055(4)
P2 C201 1.800(4)
P2 C212 1.826(4)
P2 C218 1.833(4)
O2A C21A 1.461(12)
O2A C22A 1.462(14)
O2B C22B 1.354(14)
O2B C21B 1.363(12)
C201 C202 1.435(5)
C201 C205 1.438(5)
C202 C203 1.420(5)
C202 H202 0.9500
C203 C204 1.423(6)
C203 H203 0.9500
C204 C205 1.427(5)
C204 H204 0.9500
C205 H205 0.9500
C206 C210 1.388(9)
C206 C207 1.395(6)
C206 C21B 1.492(3)
C206 C21A 1.510(3)
C207 C208 1.443(9)
C207 H207 0.9500
C208 C209 1.432(10)
C208 H208 0.9500
C209 C210 1.361(11)
C209 H209 0.9500
C210 H210 0.9500
C21A H21A 0.9900
C21A H21B 0.9900
C21B H21C 0.9900
C21B H21D 0.9900
C212 C217 1.398(5)
C212 C213 1.399(5)
C213 C214 1.385(6)
C213 H213 0.9500
C214 C215 1.386(6)
C214 H214 0.9500
C215 C216 1.385(5)
C215 H215 0.9500
C216 C217 1.392(5)
C216 H216 0.9500
C217 H217 0.9500
C218 C219 1.388(5)
C218 C223 1.392(6)
C219 C220 1.393(6)
C219 H219 0.9500
C220 C221 1.376(7)
C220 H220 0.9500
C221 C222 1.385(8)
C221 H221 0.9500
C222 C223 1.395(6)
C222 H222 0.9500
C223 H223 0.9500
C22A H22A 0.9800
C22A H22B 0.9800
C22A H22C 0.9800
C22B H22D 0.9800
C22B H22E 0.9800
C22B H22F 0.9800
O1W H1W 0.9024
O1W H2W 0.9494
S O5 1.4219
S O4 1.4267
S O6 1.4390
S C1 1.8181
C1 F1 1.3112
C1 F3 1.3193
C1 F2 1.3251
